data_4506779
loop_
_publ_author_name
'Beyeh, N. Kodiah'
'Cetina, Mario'
'Rissanen, Kari'

_publ_section_title
;
 Binding Modes of Nonspherical Anions toN-Alkylammonium Resorcinarenes in
 the Solid State
;
_journal_issue 10
_journal_name_full 'Crystal Growth &amp; Design'
_journal_page_first 4919
_journal_paper_doi 10.1021/cg3008409
_journal_volume 12
_journal_year 2012
_chemical_compound_source 'synthesis as described'
_chemical_formula_moiety 'C64 H96 N4 O8, 2.85(C F3 O3 S), 2(C H Cl3), 1.15(Cl)'
_chemical_formula_sum 'C68.85 H98 Cl7.15 F8.55 N4 O16.55 S2.85'
_chemical_formula_weight 1753.8
_chemical_name_systematic 'di-dichloromethane solvate'
_space_group_IT_number 15
_symmetry_cell_setting monoclinic
_symmetry_Int_Tables_number 15
_symmetry_space_group_name_Hall '-C 2yc'
_symmetry_space_group_name_H-M 'C 1 2/c 1'
_atom_sites_solution_hydrogens geom
_atom_sites_solution_primary direct
_atom_sites_solution_secondary difmap
_audit_creation_date 2010-10-07T18:23:16-00:00
_audit_creation_method 'WinGX routine CIF_UPDATE'
_cell_angle_alpha 90
_cell_angle_beta 128.9170(10)
_cell_angle_gamma 90
_cell_formula_units_Z 8
_cell_length_a 33.4470(9)
_cell_length_b 24.8056(9)
_cell_length_c 25.2165(8)
_cell_measurement_reflns_used 13077
_cell_measurement_temperature 123(2)
_cell_measurement_theta_max 32.368
_cell_measurement_theta_min 0.883
_cell_volume 16278.1(9)
_computing_cell_refinement 'HKL Scalepack (Otwinowski & Minor, 1997)'
_computing_data_collection 'COLLECT (Hooft, 1998)'
_computing_data_reduction 'HKL Denzo and Scalepack (Otwinowski & Minor, 1997)'
_computing_molecular_graphics 'MERCURY (Macrae et al., 2006)'
_computing_publication_material 'WinGX publication routines (Farrugia, 1999)'
_computing_structure_refinement 'SHELXL-97 (Sheldrick, 2008)'
_computing_structure_solution 'SUPERFLIP (Palatinus & Chapuis, 2007)'
_diffrn_ambient_temperature 123(2)
_diffrn_detector 'CCD plate'
_diffrn_detector_area_resol_mean 9
_diffrn_measured_fraction_theta_full 0.991
_diffrn_measured_fraction_theta_max 0.991
_diffrn_measurement_device '95mm CCD camera on \k-goniostat'
_diffrn_measurement_device_type 'Bruker-Nonius Kappa Apex II Diffractometer'
_diffrn_measurement_method '\w and \f scans'
_diffrn_radiation_monochromator 'horizonally mounted graphite crystal'
_diffrn_radiation_probe x-ray
_diffrn_radiation_type CuK\a
_diffrn_radiation_wavelength 1.54184
_diffrn_reflns_av_R_equivalents 0.1142
_diffrn_reflns_av_unetI/netI 0.0917
_diffrn_reflns_limit_h_max 37
_diffrn_reflns_limit_h_min -38
_diffrn_reflns_limit_k_max 28
_diffrn_reflns_limit_k_min -28
_diffrn_reflns_limit_l_max 29
_diffrn_reflns_limit_l_min -29
_diffrn_reflns_number 58807
_diffrn_reflns_theta_full 63.43
_diffrn_reflns_theta_max 63.43
_diffrn_reflns_theta_min 2.51
_diffrn_source 'Enraf Nonius FR590'
_exptl_absorpt_coefficient_mu 3.687
_exptl_absorpt_correction_T_max 0.7523
_exptl_absorpt_correction_T_min 0.6109
_exptl_absorpt_correction_type multi-scan
_exptl_absorpt_process_details
;
Sheldrick, G. M. SADABS 2008/2; University of G\"ottingen: G\"ottingen,
        Germany, 2008.
;
_exptl_crystal_colour colourless
_exptl_crystal_density_diffrn 1.431
_exptl_crystal_density_method 'not measured'
_exptl_crystal_description block
_exptl_crystal_F_000 7325
_exptl_crystal_size_max 0.15
_exptl_crystal_size_mid 0.15
_exptl_crystal_size_min 0.10
_refine_diff_density_max 2.078
_refine_diff_density_min -2.034
_refine_diff_density_rms 0.146
_refine_ls_extinction_method none
_refine_ls_goodness_of_fit_ref 1.000
_refine_ls_hydrogen_treatment constr
_refine_ls_matrix_type full
_refine_ls_number_parameters 1001
_refine_ls_number_reflns 13188
_refine_ls_number_restraints 61
_refine_ls_restrained_S_all 1.043
_refine_ls_R_factor_all 0.1747
_refine_ls_R_factor_gt 0.1367
_refine_ls_shift/su_max 0.001
_refine_ls_shift/su_mean 0
_refine_ls_structure_factor_coef Fsqd
_refine_ls_weighting_details 'calc w=1/[\s^2^(Fo^2^)+(0.4018P)^2^+0.0000P] where P=(Fo^2^+2Fc^2^)/3'
_refine_ls_weighting_scheme calc
_refine_ls_wR_factor_gt 0.419
_refine_ls_wR_factor_ref 0.4653
_reflns_number_gt 8437
_reflns_number_total 13188
_reflns_threshold_expression >2\s(I)
_cod_data_source_file cg3008409_si_005.cif
_cod_data_source_block 5b_4H_3OTf_Cl
_cod_database_code 4506779

loop_
_symmetry_equiv_pos_as_xyz
'x, y, z'
'-x, y, -z+1/2'
'x+1/2, y+1/2, z'
'-x+1/2, y+1/2, -z+1/2'
'-x, -y, -z'
'x, -y, z-1/2'
'-x+1/2, -y+1/2, -z'
'x+1/2, -y+1/2, z-1/2'

loop_
_atom_site_label
_atom_site_type_symbol
_atom_site_fract_x
_atom_site_fract_y
_atom_site_fract_z
_atom_site_U_iso_or_equiv
_atom_site_adp_type
_atom_site_occupancy
_atom_site_symmetry_multiplicity
_atom_site_calc_flag
_atom_site_refinement_flags
N30 N 0.3630(3) 0.2362(4) 0.1779(5) 0.063(2) Uani 1 1 d .
H30A H 0.3861 0.2343 0.2247 0.076 Uiso 1 1 calc R
H30B H 0.37 0.2672 0.1649 0.076 Uiso 1 1 calc R
N32 N 0.3778(2) 0.1950(3) 0.4842(3) 0.0297(14) Uani 1 1 d .
H32A H 0.3465 0.197 0.4749 0.036 Uiso 1 1 calc R
H32B H 0.3721 0.1844 0.445 0.036 Uiso 1 1 calc R
N34 N 0.1452(3) 0.1831(3) 0.3327(4) 0.0335(15) Uani 1 1 d .
H34A H 0.1799 0.1865 0.3559 0.04 Uiso 1 1 calc R
H34B H 0.1295 0.1811 0.287 0.04 Uiso 1 1 calc R
N36 N 0.0662(3) 0.2036(3) -0.0023(4) 0.0437(18) Uani 1 1 d .
H36A H 0.0783 0.19 0.0393 0.052 Uiso 1 1 calc R
H36B H 0.0941 0.2093 -0.0009 0.052 Uiso 1 1 calc R
O4 O 0.3784(2) 0.2930(3) 0.2800(3) 0.0473(16) Uani 1 1 d .
H4 H 0.3918 0.3023 0.32 0.071 Uiso 1 1 calc R
O6 O 0.2205(2) 0.3056(3) 0.0533(3) 0.0444(15) Uani 1 1 d .
H6 H 0.2372 0.2928 0.0417 0.067 Uiso 1 1 calc R
O11 O 0.3226(2) 0.2856(2) 0.4971(3) 0.0320(12) Uani 1 1 d .
H11 H 0.292 0.2755 0.4753 0.048 Uiso 1 1 calc R
O13 O 0.4134(2) 0.2992(3) 0.4087(3) 0.0394(14) Uani 1 1 d .
H13 H 0.4135 0.2653 0.4086 0.059 Uiso 1 1 calc R
O18 O 0.0642(2) 0.2820(2) 0.2188(3) 0.0385(13) Uani 1 1 d .
H18 H 0.0499 0.2943 0.1795 0.058 Uiso 1 1 calc R
O20 O 0.2221(2) 0.2826(2) 0.4426(3) 0.0348(13) Uani 1 1 d .
H20 H 0.2127 0.2899 0.4658 0.052 Uiso 1 1 calc R
O25 O 0.1210(2) 0.2974(2) 0.0006(3) 0.0379(13) Uani 1 1 d .
H25 H 0.1516 0.3003 0.016 0.057 Uiso 1 1 calc R
O27 O 0.0305(2) 0.2949(2) 0.0876(3) 0.0372(13) Uani 1 1 d .
H27 H 0.0317 0.2611 0.0868 0.056 Uiso 1 1 calc R
C1 C 0.2369(3) 0.3675(3) 0.1363(4) 0.0314(17) Uani 1 1 d .
C2 C 0.2706(3) 0.3864(3) 0.2034(4) 0.0326(17) Uani 1 1 d .
H2 H 0.2597 0.4159 0.2155 0.039 Uiso 1 1 calc R
C3 C 0.3185(3) 0.3650(3) 0.2530(4) 0.0296(17) Uani 1 1 d .
C4 C 0.3318(3) 0.3202(3) 0.2344(4) 0.0357(18) Uani 1 1 d .
C5 C 0.2993(4) 0.2975(4) 0.1680(5) 0.046(2) Uani 1 1 d .
C6 C 0.2536(3) 0.3231(4) 0.1188(4) 0.0372(19) Uani 1 1 d .
C7 C 0.3551(3) 0.3885(3) 0.3253(4) 0.0330(18) Uani 1 1 d .
H7 H 0.3907 0.3786 0.3438 0.04 Uiso 1 1 calc R
C8 C 0.3462(3) 0.3621(3) 0.3722(4) 0.0317(17) Uani 1 1 d .
C9 C 0.3082(3) 0.3804(3) 0.3747(4) 0.0318(17) Uani 1 1 d .
H9 H 0.2876 0.4101 0.3469 0.038 Uiso 1 1 calc R
C10 C 0.2991(3) 0.3569(3) 0.4159(4) 0.0290(16) Uani 1 1 d .
C11 C 0.3278(3) 0.3124(3) 0.4538(4) 0.0283(16) Uani 1 1 d .
C12 C 0.3687(3) 0.2937(3) 0.4550(4) 0.0335(18) Uani 1 1 d .
C13 C 0.3757(3) 0.3174(3) 0.4122(4) 0.0277(16) Uani 1 1 d .
C14 C 0.2588(3) 0.3794(3) 0.4205(4) 0.0313(17) Uani 1 1 d .
H14 H 0.2692 0.3671 0.4653 0.038 Uiso 1 1 calc R
C15 C 0.2057(3) 0.3547(3) 0.3660(4) 0.0254(15) Uani 1 1 d .
C16 C 0.1724(3) 0.3755(3) 0.3008(4) 0.0293(16) Uani 1 1 d .
H16 H 0.1831 0.4062 0.29 0.035 Uiso 1 1 calc R
C17 C 0.1240(3) 0.3539(3) 0.2500(4) 0.0279(16) Uani 1 1 d .
C18 C 0.1105(3) 0.3071(3) 0.2644(4) 0.0315(17) Uani 1 1 d .
C19 C 0.1431(3) 0.2835(3) 0.3289(4) 0.0293(16) Uani 1 1 d .
C20 C 0.1893(3) 0.3082(3) 0.3788(4) 0.0310(17) Uani 1 1 d .
C21 C 0.0869(3) 0.3812(3) 0.1796(4) 0.0315(17) Uani 1 1 d .
H21 H 0.0514 0.3694 0.1598 0.038 Uiso 1 1 calc R
C22 C 0.0973(3) 0.3602(3) 0.1316(4) 0.0306(17) Uani 1 1 d .
C23 C 0.1331(3) 0.3820(3) 0.1288(4) 0.0331(17) Uani 1 1 d .
H23 H 0.1523 0.4117 0.158 0.04 Uiso 1 1 calc R
C24 C 0.1441(3) 0.3645(3) 0.0865(4) 0.0287(16) Uani 1 1 d .
C25 C 0.1158(3) 0.3202(3) 0.0445(4) 0.0320(17) Uani 1 1 d .
C26 C 0.0761(3) 0.2969(3) 0.0429(4) 0.0347(18) Uani 1 1 d .
C27 C 0.0682(3) 0.3166(3) 0.0877(4) 0.0346(18) Uani 1 1 d .
C28 C 0.1835(3) 0.3922(3) 0.0835(4) 0.0334(18) Uani 1 1 d .
H28 H 0.1734 0.3836 0.0377 0.04 Uiso 1 1 calc R
C29 C 0.3107(4) 0.2401(5) 0.1562(5) 0.056(3) Uani 1 1 d .
H29A H 0.3068 0.2137 0.1821 0.067 Uiso 1 1 calc R
H29B H 0.2854 0.2309 0.1073 0.067 Uiso 1 1 calc R
C31 C 0.4027(3) 0.2498(3) 0.5052(4) 0.0332(17) Uani 1 1 d .
H31A H 0.4123 0.2591 0.5501 0.04 Uiso 1 1 calc R
H31B H 0.4347 0.2482 0.5106 0.04 Uiso 1 1 calc R
C33 C 0.1270(3) 0.2319(3) 0.3444(4) 0.0332(18) Uani 1 1 d .
H33A H 0.1409 0.2327 0.3925 0.04 Uiso 1 1 calc R
H33B H 0.089 0.2308 0.3152 0.04 Uiso 1 1 calc R
C35 C 0.0408(3) 0.2569(4) -0.0130(5) 0.041(2) Uani 1 1 d .
H35A H 0.0104 0.2509 -0.0153 0.05 Uiso 1 1 calc R
H35B H 0.0285 0.2722 -0.0571 0.05 Uiso 1 1 calc R
C37 C 0.3714(3) 0.1880(4) 0.1488(5) 0.046(2) Uani 1 1 d .
H37 H 0.3492 0.1929 0.0983 0.056 Uiso 1 1 calc R
C38 C 0.4277(4) 0.1920(4) 0.1776(5) 0.053(2) Uani 1 1 d .
H38A H 0.4505 0.192 0.228 0.064 Uiso 1 1 calc R
H38B H 0.433 0.2263 0.1627 0.064 Uiso 1 1 calc R
C39 C 0.4415(4) 0.1453(4) 0.1536(6) 0.050(2) Uani 1 1 d .
H39A H 0.4228 0.1491 0.104 0.059 Uiso 1 1 calc R
H39B H 0.4787 0.1467 0.1768 0.059 Uiso 1 1 calc R
C40 C 0.4291(4) 0.0917(4) 0.1667(6) 0.059(3) Uani 1 1 d .
H40A H 0.4508 0.0857 0.2165 0.07 Uiso 1 1 calc R
H40B H 0.4371 0.063 0.1473 0.07 Uiso 1 1 calc R
C41 C 0.3727(4) 0.0880(4) 0.1355(6) 0.062(3) Uani 1 1 d .
H41A H 0.3661 0.0529 0.1472 0.074 Uiso 1 1 calc R
H41B H 0.351 0.0904 0.0852 0.074 Uiso 1 1 calc R
C42 C 0.3587(4) 0.1343(4) 0.1623(5) 0.051(2) Uani 1 1 d .
H42A H 0.3216 0.1327 0.1397 0.062 Uiso 1 1 calc R
H42B H 0.378 0.1298 0.212 0.062 Uiso 1 1 calc R
C43 C 0.4108(3) 0.1535(3) 0.5391(4) 0.0345(18) Uani 1 1 d .
H43 H 0.4467 0.157 0.5553 0.041 Uiso 1 1 calc R
C44 C 0.3911(4) 0.0977(3) 0.5090(4) 0.042(2) Uani 1 1 d .
H44A H 0.3917 0.0924 0.4706 0.051 Uiso 1 1 calc R
H44B H 0.3552 0.0936 0.4914 0.051 Uiso 1 1 calc R
C45 C 0.4256(4) 0.0553(4) 0.5649(5) 0.046(2) Uani 1 1 d .
H45A H 0.4127 0.0187 0.5456 0.055 Uiso 1 1 calc R
H45B H 0.461 0.0584 0.5804 0.055 Uiso 1 1 calc R
C46 C 0.4265(4) 0.0624(4) 0.6249(5) 0.043(2) Uani 1 1 d .
H46A H 0.3919 0.0551 0.6107 0.052 Uiso 1 1 calc R
H46B H 0.4508 0.0362 0.661 0.052 Uiso 1 1 calc R
C47 C 0.4428(4) 0.1193(4) 0.6532(4) 0.043(2) Uani 1 1 d .
H47A H 0.4796 0.1241 0.6749 0.051 Uiso 1 1 calc R
H47B H 0.4391 0.1241 0.6889 0.051 Uiso 1 1 calc R
C48 C 0.4117(3) 0.1624(4) 0.5992(5) 0.0389(19) Uani 1 1 d .
H48A H 0.3761 0.1621 0.5832 0.047 Uiso 1 1 calc R
H48B H 0.4267 0.1982 0.6193 0.047 Uiso 1 1 calc R
C49 C 0.1357(4) 0.1307(3) 0.3539(5) 0.043(2) Uani 1 1 d .
H49 H 0.1573 0.1314 0.4046 0.051 Uiso 1 1 calc R
C50 C 0.1547(4) 0.0858(4) 0.3366(6) 0.056(3) Uani 1 1 d .
H50A H 0.1917 0.0909 0.3597 0.067 Uiso 1 1 calc R
H50B H 0.1358 0.085 0.2868 0.067 Uiso 1 1 calc R
C51 C 0.1461(4) 0.0300(4) 0.3609(7) 0.068(3) Uani 1 1 d .
H51A H 0.158 -0.0006 0.3487 0.081 Uiso 1 1 calc R
H51B H 0.1664 0.0302 0.411 0.081 Uiso 1 1 calc R
C52 C 0.0905(5) 0.0230(5) 0.3273(7) 0.071(3) Uani 1 1 d .
H52A H 0.0703 0.0211 0.2772 0.086 Uiso 1 1 calc R
H52B H 0.0853 -0.011 0.3427 0.086 Uiso 1 1 calc R
C53 C 0.0727(6) 0.0696(5) 0.3451(7) 0.083(4) Uani 1 1 d .
H53A H 0.0915 0.0692 0.3949 0.099 Uiso 1 1 calc R
H53B H 0.0357 0.0647 0.3223 0.099 Uiso 1 1 calc R
C54 C 0.0802(4) 0.1253(4) 0.3252(6) 0.057(3) Uani 1 1 d .
H54A H 0.057 0.1288 0.275 0.069 Uiso 1 1 calc R
H54B H 0.0717 0.1541 0.3438 0.069 Uiso 1 1 calc R
C55 C 0.0310(4) 0.1611(4) -0.0576(6) 0.055(3) Uani 1 1 d .
H55 H -0.0005 0.1568 -0.0615 0.066 Uiso 1 1 calc R
C56 C 0.0150(4) 0.1794(6) -0.1254(7) 0.071(3) Uani 1 1 d .
H56A H 0.0461 0.1871 -0.1209 0.085 Uiso 1 1 calc R
H56B H -0.0051 0.2131 -0.1392 0.085 Uiso 1 1 calc R
C57 C -0.0172(5) 0.1368(6) -0.1804(8) 0.095(5) Uani 1 1 d .
H57A H -0.0498 0.1315 -0.1879 0.114 Uiso 1 1 calc R
H57B H -0.0258 0.1495 -0.2237 0.114 Uiso 1 1 calc R
C58 C 0.0111(6) 0.0840(7) -0.1603(10) 0.107(6) Uani 1 1 d .
H58A H 0.0419 0.0883 -0.1573 0.129 Uiso 1 1 calc R
H58B H -0.0114 0.0564 -0.1954 0.129 Uiso 1 1 calc R
C59 C 0.0270(6) 0.0658(6) -0.0924(12) 0.117(8) Uani 1 1 d .
H59A H -0.0042 0.0572 -0.0975 0.141 Uiso 1 1 calc R
H59B H 0.0476 0.0324 -0.0784 0.141 Uiso 1 1 calc R
C60 C 0.0589(5) 0.1089(4) -0.0359(7) 0.070(3) Uani 1 1 d .
H60A H 0.0656 0.0965 0.0064 0.084 Uiso 1 1 calc R
H60B H 0.0924 0.1139 -0.0259 0.084 Uiso 1 1 calc R
C61 C 0.3532(3) 0.4504(3) 0.3261(4) 0.0377(19) Uani 1 1 d .
H61A H 0.3182 0.4618 0.3077 0.045 Uiso 1 1 calc R
H61B H 0.3775 0.4632 0.3738 0.045 Uiso 1 1 calc R
C62 C 0.3661(5) 0.4758(6) 0.2862(7) 0.080(4) Uani 1 1 d .
H62A H 0.4034 0.4749 0.3121 0.12 Uiso 1 1 calc R
H62B H 0.3542 0.5133 0.2764 0.12 Uiso 1 1 calc R
H62C H 0.3492 0.4561 0.2432 0.12 Uiso 1 1 calc R
C63 C 0.2578(3) 0.4408(3) 0.4219(4) 0.0364(18) Uani 1 1 d .
H63A H 0.2933 0.4543 0.4562 0.044 Uiso 1 1 calc R
H63B H 0.2447 0.4549 0.3769 0.044 Uiso 1 1 calc R
C64 C 0.2247(3) 0.4622(3) 0.4387(5) 0.0376(19) Uani 1 1 d .
H64A H 0.189 0.4507 0.4035 0.056 Uiso 1 1 calc R
H64B H 0.2263 0.5017 0.4404 0.056 Uiso 1 1 calc R
H64C H 0.2372 0.4482 0.4831 0.056 Uiso 1 1 calc R
C65 C 0.0876(3) 0.4425(3) 0.1828(4) 0.0384(19) Uani 1 1 d .
H65A H 0.1221 0.4556 0.2007 0.046 Uiso 1 1 calc R
H65B H 0.0623 0.457 0.1361 0.046 Uiso 1 1 calc R
C66 C 0.0752(3) 0.4641(3) 0.2278(5) 0.0374(19) Uani 1 1 d .
H66A H 0.0393 0.4561 0.2065 0.056 Uiso 1 1 calc R
H66B H 0.0806 0.5032 0.233 0.056 Uiso 1 1 calc R
H66C H 0.0978 0.4469 0.2727 0.056 Uiso 1 1 calc R
C67 C 0.1825(3) 0.4538(3) 0.0874(4) 0.0363(18) Uani 1 1 d .
H67A H 0.1464 0.4662 0.0561 0.044 Uiso 1 1 calc R
H67B H 0.1968 0.4642 0.1342 0.044 Uiso 1 1 calc R
C68 C 0.2118(4) 0.4819(4) 0.0696(5) 0.046(2) Uani 1 1 d .
H68A H 0.2484 0.4735 0.1038 0.07 Uiso 1 1 calc R
H68B H 0.2066 0.5209 0.0686 0.07 Uiso 1 1 calc R
H68C H 0.1997 0.4698 0.0247 0.07 Uiso 1 1 calc R
S1A S 0.03438(16) 0.15621(13) 0.12424(17) 0.1001(15) Uani 1 1 d DU
O1A O 0.0265(4) 0.1893(3) 0.0710(3) 0.079(3) Uani 1 1 d D
O2A O -0.0062(4) 0.1723(5) 0.1266(8) 0.133(5) Uani 1 1 d D
O3A O 0.0822(2) 0.1534(3) 0.1934(2) 0.087(3) Uani 1 1 d D
F1A F 0.0454(5) 0.0697(5) 0.0807(7) 0.156(4) Uani 1 1 d DU
F2A F -0.0241(6) 0.0861(5) 0.0263(7) 0.186(5) Uani 1 1 d DU
F3A F 0.0207(5) 0.0542(3) 0.1333(6) 0.143(4) Uani 1 1 d D
C1A C 0.0155(5) 0.0926(4) 0.0924(6) 0.087(4) Uani 1 1 d D
S1B S 0.16973(9) 0.17626(10) -0.04144(13) 0.0380(6) Uani 0.85 1 d P
O1B O 0.1257(3) 0.1787(3) -0.1127(4) 0.0508(19) Uani 0.85 1 d P
O2B O 0.1577(2) 0.1809(3) 0.0057(3) 0.0342(15) Uani 0.85 1 d P
O3B O 0.2134(3) 0.2090(3) -0.0205(5) 0.052(2) Uani 0.85 1 d P
F1B F 0.2037(4) 0.0959(3) -0.0694(7) 0.107(4) Uani 0.85 1 d P
F2B F 0.1618(3) 0.0716(2) -0.0360(4) 0.064(2) Uani 0.85 1 d P
F3B F 0.2377(3) 0.1020(3) 0.0302(6) 0.103(3) Uani 0.85 1 d PU
C1B C 0.1935(4) 0.1089(4) -0.0273(8) 0.059(4) Uani 0.85 1 d P
Cl' Cl 0.2080(4) 0.1708(4) 0.0391(6) 0.026(2) Uani 0.15 1 d P
S1C S 0.41260(9) 0.16299(10) 0.35440(12) 0.0466(6) Uani 1 1 d .
O1C O 0.4154(3) 0.1883(3) 0.4083(3) 0.0551(17) Uani 1 1 d .
O2C O 0.4371(3) 0.1926(3) 0.3339(3) 0.0483(16) Uani 1 1 d .
O3C O 0.3630(3) 0.1415(4) 0.2994(4) 0.076(2) Uani 1 1 d .
F1C F 0.4302(4) 0.0687(3) 0.4108(5) 0.111(3) Uani 1 1 d .
F2C F 0.4983(3) 0.1154(3) 0.4493(4) 0.093(2) Uani 1 1 d U
F3C F 0.4565(3) 0.0770(3) 0.3530(4) 0.079(2) Uani 1 1 d .
C1C C 0.4519(5) 0.1030(4) 0.3950(6) 0.065(3) Uani 1 1 d .
Cl1 Cl 0.26842(8) 0.16298(9) 0.44318(11) 0.0423(6) Uani 1 1 d .
C1D C 0.2213(4) 0.2489(6) 0.2191(7) 0.101(5) Uani 1 1 d DU
H1D H 0.2226 0.2887 0.2136 0.121 Uiso 1 1 calc R
Cl1D Cl 0.28408(19) 0.2252(2) 0.2881(2) 0.139(2) Uani 1 1 d DU
Cl2D Cl 0.1729(3) 0.2344(3) 0.2267(3) 0.180(3) Uani 1 1 d U
Cl3D Cl 0.20212(12) 0.21659(13) 0.14658(16) 0.0711(8) Uani 1 1 d .
C1E C 0.2570(4) 0.0808(4) 0.2286(6) 0.063(3) Uani 1 1 d .
H1E H 0.2762 0.1132 0.2317 0.076 Uiso 1 1 calc R
Cl1E Cl 0.29365(15) 0.02231(14) 0.2490(2) 0.0923(11) Uani 1 1 d .
Cl2E Cl 0.2453(3) 0.0861(2) 0.2864(4) 0.183(3) Uani 1 1 d .
Cl3E Cl 0.1993(2) 0.0741(2) 0.1460(3) 0.177(3) Uani 1 1 d U

loop_
_atom_site_aniso_label
_atom_site_aniso_U_11
_atom_site_aniso_U_22
_atom_site_aniso_U_33
_atom_site_aniso_U_23
_atom_site_aniso_U_13
_atom_site_aniso_U_12
N30 0.057(5) 0.075(6) 0.046(5) 0.003(4) 0.027(5) 0.024(5)
N32 0.025(3) 0.036(4) 0.030(3) 0.000(3) 0.018(3) 0.003(3)
N34 0.039(4) 0.033(4) 0.040(4) -0.003(3) 0.031(3) -0.007(3)
N36 0.045(4) 0.039(4) 0.055(5) -0.007(3) 0.035(4) -0.007(3)
O4 0.039(3) 0.057(4) 0.033(3) 0.004(3) 0.016(3) 0.016(3)
O6 0.037(3) 0.067(4) 0.030(3) -0.003(3) 0.022(3) 0.016(3)
O11 0.035(3) 0.041(3) 0.035(3) 0.003(2) 0.029(3) -0.001(2)
O13 0.033(3) 0.053(4) 0.040(3) 0.007(3) 0.027(3) 0.007(3)
O18 0.036(3) 0.042(3) 0.028(3) -0.001(2) 0.016(3) -0.007(3)
O20 0.039(3) 0.040(3) 0.032(3) 0.013(2) 0.025(3) 0.007(2)
O25 0.039(3) 0.046(3) 0.035(3) -0.004(2) 0.026(3) 0.003(3)
O27 0.044(3) 0.034(3) 0.043(3) -0.003(3) 0.032(3) -0.003(3)
C1 0.032(4) 0.041(4) 0.030(4) 0.001(3) 0.024(4) 0.005(3)
C2 0.034(4) 0.043(5) 0.034(4) -0.002(3) 0.028(4) -0.003(4)
C3 0.034(4) 0.032(4) 0.030(4) 0.004(3) 0.023(4) -0.006(3)
C4 0.030(4) 0.043(5) 0.030(4) 0.005(3) 0.017(4) 0.006(4)
C5 0.045(5) 0.062(6) 0.036(5) 0.003(4) 0.028(5) 0.015(4)
C6 0.044(5) 0.043(5) 0.031(4) 0.008(4) 0.027(4) 0.008(4)
C7 0.038(4) 0.035(4) 0.038(4) 0.002(3) 0.029(4) -0.005(3)
C8 0.027(4) 0.043(4) 0.026(4) -0.003(3) 0.017(4) -0.005(3)
C9 0.029(4) 0.034(4) 0.032(4) 0.005(3) 0.019(4) 0.003(3)
C10 0.032(4) 0.034(4) 0.032(4) 0.006(3) 0.025(4) 0.007(3)
C11 0.033(4) 0.032(4) 0.026(4) -0.005(3) 0.021(4) -0.009(3)
C12 0.032(4) 0.043(5) 0.027(4) 0.003(3) 0.019(4) 0.000(3)
C13 0.020(4) 0.033(4) 0.029(4) 0.003(3) 0.015(3) -0.001(3)
C14 0.037(4) 0.032(4) 0.030(4) 0.003(3) 0.024(4) 0.001(3)
C15 0.029(4) 0.026(4) 0.030(4) 0.005(3) 0.023(4) 0.006(3)
C16 0.033(4) 0.034(4) 0.032(4) 0.002(3) 0.026(4) -0.001(3)
C17 0.033(4) 0.031(4) 0.029(4) 0.004(3) 0.024(4) 0.002(3)
C18 0.035(4) 0.034(4) 0.036(4) -0.003(3) 0.027(4) -0.001(3)
C19 0.039(4) 0.027(4) 0.033(4) -0.004(3) 0.028(4) -0.002(3)
C20 0.041(4) 0.033(4) 0.032(4) 0.004(3) 0.029(4) 0.007(3)
C21 0.031(4) 0.031(4) 0.034(4) 0.001(3) 0.021(4) 0.005(3)
C22 0.035(4) 0.034(4) 0.026(4) 0.005(3) 0.021(4) 0.011(3)
C23 0.033(4) 0.032(4) 0.035(4) 0.002(3) 0.022(4) 0.000(3)
C24 0.028(4) 0.024(4) 0.033(4) 0.006(3) 0.018(4) 0.008(3)
C25 0.026(4) 0.044(5) 0.027(4) 0.007(3) 0.017(4) 0.009(3)
C26 0.034(4) 0.037(4) 0.036(4) -0.014(3) 0.024(4) -0.008(3)
C27 0.038(4) 0.036(4) 0.038(5) 0.005(3) 0.028(4) 0.002(4)
C28 0.038(4) 0.035(4) 0.041(5) 0.007(3) 0.031(4) 0.010(3)
C29 0.056(6) 0.070(7) 0.051(6) -0.001(5) 0.038(5) -0.015(5)
C31 0.035(4) 0.032(4) 0.035(4) 0.003(3) 0.023(4) 0.000(3)
C33 0.041(4) 0.033(4) 0.038(4) 0.011(3) 0.030(4) 0.004(4)
C35 0.040(5) 0.048(5) 0.041(5) -0.007(4) 0.028(4) 0.001(4)
C37 0.040(5) 0.054(6) 0.040(5) -0.003(4) 0.023(5) 0.012(4)
C38 0.056(6) 0.047(5) 0.050(6) -0.001(4) 0.030(5) 0.007(5)
C39 0.039(5) 0.056(6) 0.058(6) -0.001(5) 0.032(5) 0.005(4)
C40 0.067(7) 0.058(6) 0.059(6) -0.004(5) 0.044(6) 0.013(5)
C41 0.069(7) 0.051(6) 0.053(6) -0.010(5) 0.033(6) -0.006(5)
C42 0.045(5) 0.060(6) 0.053(6) 0.002(5) 0.033(5) 0.001(5)
C43 0.034(4) 0.037(4) 0.038(4) 0.002(3) 0.025(4) 0.000(3)
C44 0.053(5) 0.036(5) 0.037(5) -0.008(4) 0.027(4) -0.004(4)
C45 0.045(5) 0.045(5) 0.040(5) 0.002(4) 0.023(5) 0.007(4)
C46 0.045(5) 0.036(5) 0.048(5) 0.007(4) 0.029(5) 0.005(4)
C47 0.050(5) 0.045(5) 0.037(5) 0.009(4) 0.029(4) 0.013(4)
C48 0.048(5) 0.040(5) 0.043(5) 0.002(4) 0.036(5) 0.003(4)
C49 0.048(5) 0.034(5) 0.044(5) 0.002(4) 0.028(5) -0.007(4)
C50 0.035(5) 0.042(5) 0.070(7) 0.009(5) 0.023(5) 0.003(4)
C51 0.059(7) 0.046(6) 0.070(8) 0.000(5) 0.027(6) -0.001(5)
C52 0.076(8) 0.048(6) 0.086(9) 0.017(6) 0.048(7) -0.010(6)
C53 0.100(9) 0.075(9) 0.086(9) 0.004(7) 0.064(9) -0.036(7)
C54 0.053(6) 0.058(6) 0.063(7) 0.006(5) 0.038(6) -0.012(5)
C55 0.040(5) 0.064(6) 0.075(7) -0.035(5) 0.043(6) -0.018(5)
C56 0.049(6) 0.087(9) 0.075(8) -0.033(7) 0.039(6) -0.012(6)
C57 0.060(7) 0.111(11) 0.115(12) -0.070(10) 0.055(8) -0.013(7)
C58 0.090(10) 0.126(14) 0.133(14) -0.078(12) 0.083(11) -0.027(9)
C59 0.101(11) 0.068(8) 0.24(2) -0.089(12) 0.136(15) -0.065(8)
C60 0.083(8) 0.048(6) 0.122(11) -0.025(6) 0.085(9) -0.023(6)
C61 0.039(4) 0.039(5) 0.041(5) -0.003(4) 0.028(4) -0.008(4)
C62 0.091(9) 0.080(9) 0.071(8) 0.019(7) 0.052(8) 0.000(7)
C63 0.037(4) 0.037(4) 0.036(4) -0.003(3) 0.023(4) -0.004(4)
C64 0.040(5) 0.035(4) 0.043(5) -0.008(4) 0.028(4) -0.002(4)
C65 0.043(5) 0.034(4) 0.038(5) 0.007(4) 0.025(4) 0.004(4)
C66 0.036(4) 0.032(4) 0.044(5) 0.002(4) 0.025(4) 0.009(4)
C67 0.042(5) 0.032(4) 0.035(4) 0.008(3) 0.024(4) 0.011(4)
C68 0.047(5) 0.048(5) 0.051(6) 0.007(4) 0.034(5) 0.004(4)
S1A 0.113(3) 0.0479(16) 0.064(2) 0.0170(14) 0.020(2) -0.0162(18)
O1A 0.133(8) 0.052(4) 0.055(5) -0.004(4) 0.060(5) -0.012(5)
O2A 0.117(9) 0.118(9) 0.198(15) 0.060(9) 0.115(10) 0.036(7)
O3A 0.127(8) 0.064(5) 0.049(5) -0.010(4) 0.045(5) -0.018(5)
F1A 0.210(9) 0.140(8) 0.157(8) -0.001(6) 0.134(7) 0.002(7)
F2A 0.185(9) 0.123(7) 0.167(9) -0.012(7) 0.071(7) -0.043(7)
F3A 0.229(12) 0.054(5) 0.145(9) 0.005(5) 0.117(9) -0.032(6)
C1A 0.126(12) 0.064(8) 0.080(9) 0.001(7) 0.070(10) 0.010(8)
S1B 0.0407(14) 0.0364(13) 0.0476(15) -0.0058(10) 0.0328(13) -0.0050(10)
O1B 0.050(4) 0.058(5) 0.047(5) 0.000(4) 0.031(4) -0.014(4)
O2B 0.034(3) 0.031(3) 0.045(4) -0.006(3) 0.029(3) -0.006(3)
O3B 0.052(4) 0.040(4) 0.087(6) -0.010(4) 0.054(5) -0.014(3)
F1B 0.145(8) 0.062(5) 0.215(12) -0.041(6) 0.162(9) -0.019(5)
F2B 0.083(5) 0.029(3) 0.112(6) -0.005(3) 0.077(5) -0.006(3)
F3B 0.056(4) 0.059(4) 0.119(7) 0.005(4) 0.019(4) 0.008(4)
C1B 0.046(7) 0.033(6) 0.119(12) -0.017(6) 0.063(8) -0.013(5)
Cl' 0.034(6) 0.019(5) 0.028(6) 0.006(4) 0.022(5) 0.001(4)
S1C 0.0529(14) 0.0540(14) 0.0416(13) -0.0041(10) 0.0339(12) -0.0016(11)
O1C 0.083(5) 0.053(4) 0.050(4) 0.000(3) 0.051(4) 0.005(4)
O2C 0.058(4) 0.051(4) 0.047(4) 0.009(3) 0.039(4) 0.004(3)
O3C 0.054(4) 0.100(6) 0.066(5) -0.025(5) 0.034(4) -0.025(4)
F1C 0.202(10) 0.049(4) 0.158(8) 0.017(4) 0.149(8) 0.016(5)
F2C 0.088(5) 0.056(4) 0.075(4) -0.011(3) 0.022(4) 0.016(3)
F3C 0.114(6) 0.058(4) 0.090(5) -0.024(3) 0.076(5) -0.003(4)
C1C 0.110(10) 0.053(6) 0.062(7) -0.017(5) 0.069(8) -0.021(6)
Cl1 0.0370(11) 0.0475(12) 0.0478(12) -0.0054(9) 0.0292(10) -0.0019(9)
C1D 0.128(9) 0.081(8) 0.083(7) 0.009(6) 0.062(7) 0.003(7)
Cl1D 0.122(3) 0.166(4) 0.076(3) 0.005(3) 0.036(2) -0.070(3)
Cl2D 0.222(5) 0.243(6) 0.201(5) 0.133(4) 0.193(5) 0.148(5)
Cl3D 0.0754(18) 0.0764(19) 0.0739(19) 0.0061(15) 0.0529(17) 0.0123(15)
C1E 0.060(6) 0.050(6) 0.065(7) 0.004(5) 0.032(6) -0.005(5)
Cl1E 0.104(3) 0.072(2) 0.102(3) -0.0094(18) 0.065(2) 0.0163(18)
Cl2E 0.306(8) 0.126(4) 0.313(9) 0.083(5) 0.289(8) 0.077(5)
Cl3E 0.133(4) 0.084(3) 0.139(4) 0.033(3) 0.003(3) -0.018(3)

loop_
_atom_type_symbol
_atom_type_description
_atom_type_scat_dispersion_real
_atom_type_scat_dispersion_imag
_atom_type_scat_source
C C 0.0181 0.0091 'International Tables Vol C Tables 4.2.6.8 and 6.1.1.4'
H H 0 0 'International Tables Vol C Tables 4.2.6.8 and 6.1.1.4'
F F 0.0727 0.0534 'International Tables Vol C Tables 4.2.6.8 and 6.1.1.4'
N N 0.0311 0.018 'International Tables Vol C Tables 4.2.6.8 and 6.1.1.4'
O O 0.0492 0.0322 'International Tables Vol C Tables 4.2.6.8 and 6.1.1.4'
S S 0.3331 0.5567 'International Tables Vol C Tables 4.2.6.8 and 6.1.1.4'
Cl Cl 0.3639 0.7018 'International Tables Vol C Tables 4.2.6.8 and 6.1.1.4'

loop_
_geom_angle_atom_site_label_1
_geom_angle_atom_site_label_2
_geom_angle_atom_site_label_3
_geom_angle
C29 N30 C37 114.2(9)
C29 N30 H30A 108.7
C37 N30 H30A 108.7
C29 N30 H30B 108.7
C37 N30 H30B 108.7
H30A N30 H30B 107.6
C43 N32 C31 111.6(6)
C43 N32 H32A 109.3
C31 N32 H32A 109.3
C43 N32 H32B 109.3
C31 N32 H32B 109.3
H32A N32 H32B 108
C33 N34 C49 115.8(6)
C33 N34 H34A 108.3
C49 N34 H34A 108.3
C33 N34 H34B 108.3
C49 N34 H34B 108.3
H34A N34 H34B 107.4
C35 N36 C55 114.5(7)
C35 N36 H36A 108.6
C55 N36 H36A 108.6
C35 N36 H36B 108.6
C55 N36 H36B 108.6
H36A N36 H36B 107.6
C4 O4 H4 109.5
C6 O6 H6 109.5
C11 O11 H11 109.5
C13 O13 H13 109.5
C18 O18 H18 109.5
C20 O20 H20 109.5
C25 O25 H25 109.5
C27 O27 H27 109.5
C2 C1 C6 117.3(7)
C2 C1 C28 122.0(7)
C6 C1 C28 120.7(7)
C3 C2 C1 124.3(8)
C3 C2 H2 117.8
C1 C2 H2 117.8
C2 C3 C4 116.0(7)
C2 C3 C7 122.6(7)
C4 C3 C7 121.4(7)
O4 C4 C3 122.6(7)
O4 C4 C5 114.2(7)
C3 C4 C5 123.2(7)
C6 C5 C4 118.3(8)
C6 C5 C29 121.2(9)
C4 C5 C29 119.5(8)
O6 C6 C5 122.9(8)
O6 C6 C1 116.5(7)
C5 C6 C1 120.5(8)
C61 C7 C8 112.7(7)
C61 C7 C3 112.7(7)
C8 C7 C3 110.8(6)
C61 C7 H7 106.7
C8 C7 H7 106.7
C3 C7 H7 106.7
C9 C8 C13 118.4(7)
C9 C8 C7 121.4(7)
C13 C8 C7 120.2(7)
C8 C9 C10 122.5(7)
C8 C9 H9 118.8
C10 C9 H9 118.8
C11 C10 C9 118.1(7)
C11 C10 C14 120.3(6)
C9 C10 C14 121.6(7)
C10 C11 O11 123.6(6)
C10 C11 C12 121.2(7)
O11 C11 C12 115.0(7)
C13 C12 C11 118.5(7)
C13 C12 C31 124.0(7)
C11 C12 C31 117.5(7)
C12 C13 O13 121.1(7)
C12 C13 C8 121.0(7)
O13 C13 C8 117.8(7)
C63 C14 C10 113.6(6)
C63 C14 C15 113.0(6)
C10 C14 C15 111.5(6)
C63 C14 H14 106
C10 C14 H14 106
C15 C14 H14 106
C16 C15 C20 116.2(7)
C16 C15 C14 122.0(7)
C20 C15 C14 121.7(7)
C17 C16 C15 123.5(7)
C17 C16 H16 118.3
C15 C16 H16 118.3
C18 C17 C16 117.8(7)
C18 C17 C21 120.9(7)
C16 C17 C21 121.2(7)
O18 C18 C17 123.3(7)
O18 C18 C19 115.5(7)
C17 C18 C19 121.1(7)
C20 C19 C18 119.0(7)
C20 C19 C33 120.7(7)
C18 C19 C33 120.4(7)
C19 C20 C15 122.2(7)
C19 C20 O20 117.8(7)
C15 C20 O20 119.8(7)
C65 C21 C17 113.7(7)
C65 C21 C22 111.9(6)
C17 C21 C22 109.9(6)
C65 C21 H21 107
C17 C21 H21 107
C22 C21 H21 107
C23 C22 C27 117.6(7)
C23 C22 C21 123.2(7)
C27 C22 C21 119.2(7)
C22 C23 C24 125.5(8)
C22 C23 H23 117.3
C24 C23 H23 117.3
C23 C24 C25 116.2(7)
C23 C24 C28 123.1(7)
C25 C24 C28 120.7(7)
O25 C25 C26 113.9(7)
O25 C25 C24 125.0(7)
C26 C25 C24 121.0(7)
C27 C26 C25 118.7(7)
C27 C26 C35 123.4(7)
C25 C26 C35 117.5(7)
O27 C27 C26 120.1(7)
O27 C27 C22 119.0(7)
C26 C27 C22 120.9(7)
C1 C28 C67 113.8(7)
C1 C28 C24 110.2(6)
C67 C28 C24 113.0(6)
C1 C28 H28 106.4
C67 C28 H28 106.4
C24 C28 H28 106.4
N30 C29 C5 111.6(8)
N30 C29 H29A 109.3
C5 C29 H29A 109.3
N30 C29 H29B 109.3
C5 C29 H29B 109.3
H29A C29 H29B 108
C12 C31 N32 113.4(6)
C12 C31 H31A 108.9
N32 C31 H31A 108.9
C12 C31 H31B 108.9
N32 C31 H31B 108.9
H31A C31 H31B 107.7
N34 C33 C19 112.4(6)
N34 C33 H33A 109.1
C19 C33 H33A 109.1
N34 C33 H33B 109.1
C19 C33 H33B 109.1
H33A C33 H33B 107.9
N36 C35 C26 112.9(7)
N36 C35 H35A 109
C26 C35 H35A 109
N36 C35 H35B 109
C26 C35 H35B 109
H35A C35 H35B 107.8
C42 C37 C38 112.7(8)
C42 C37 N30 115.1(8)
C38 C37 N30 105.3(8)
C42 C37 H37 107.8
C38 C37 H37 107.8
N30 C37 H37 107.8
C37 C38 C39 110.7(8)
C37 C38 H38A 109.5
C39 C38 H38A 109.5
C37 C38 H38B 109.5
C39 C38 H38B 109.5
H38A C38 H38B 108.1
C40 C39 C38 113.4(8)
C40 C39 H39A 108.9
C38 C39 H39A 108.9
C40 C39 H39B 108.9
C38 C39 H39B 108.9
H39A C39 H39B 107.7
C39 C40 C41 111.4(9)
C39 C40 H40A 109.4
C41 C40 H40A 109.4
C39 C40 H40B 109.4
C41 C40 H40B 109.4
H40A C40 H40B 108
C40 C41 C42 110.3(9)
C40 C41 H41A 109.6
C42 C41 H41A 109.6
C40 C41 H41B 109.6
C42 C41 H41B 109.6
H41A C41 H41B 108.1
C37 C42 C41 110.6(8)
C37 C42 H42A 109.5
C41 C42 H42A 109.5
C37 C42 H42B 109.5
C41 C42 H42B 109.5
H42A C42 H42B 108.1
C44 C43 C48 111.3(7)
C44 C43 N32 109.0(7)
C48 C43 N32 111.3(6)
C44 C43 H43 108.4
C48 C43 H43 108.4
N32 C43 H43 108.4
C43 C44 C45 108.9(7)
C43 C44 H44A 109.9
C45 C44 H44A 109.9
C43 C44 H44B 109.9
C45 C44 H44B 109.9
H44A C44 H44B 108.3
C46 C45 C44 111.7(7)
C46 C45 H45A 109.3
C44 C45 H45A 109.3
C46 C45 H45B 109.3
C44 C45 H45B 109.3
H45A C45 H45B 107.9
C47 C46 C45 110.9(7)
C47 C46 H46A 109.5
C45 C46 H46A 109.5
C47 C46 H46B 109.5
C45 C46 H46B 109.5
H46A C46 H46B 108.1
C46 C47 C48 113.1(8)
C46 C47 H47A 109
C48 C47 H47A 109
C46 C47 H47B 109
C48 C47 H47B 109
H47A C47 H47B 107.8
C43 C48 C47 111.6(7)
C43 C48 H48A 109.3
C47 C48 H48A 109.3
C43 C48 H48B 109.3
C47 C48 H48B 109.3
H48A C48 H48B 108
C50 C49 C54 114.7(8)
C50 C49 N34 108.7(7)
C54 C49 N34 111.8(7)
C50 C49 H49 107.1
C54 C49 H49 107.1
N34 C49 H49 107.1
C49 C50 C51 108.9(9)
C49 C50 H50A 109.9
C51 C50 H50A 109.9
C49 C50 H50B 109.9
C51 C50 H50B 109.9
H50A C50 H50B 108.3
C52 C51 C50 109.9(9)
C52 C51 H51A 109.7
C50 C51 H51A 109.7
C52 C51 H51B 109.7
C50 C51 H51B 109.7
H51A C51 H51B 108.2
C53 C52 C51 109.3(11)
C53 C52 H52A 109.8
C51 C52 H52A 109.8
C53 C52 H52B 109.8
C51 C52 H52B 109.8
H52A C52 H52B 108.3
C52 C53 C54 114.7(10)
C52 C53 H53A 108.6
C54 C53 H53A 108.6
C52 C53 H53B 108.6
C54 C53 H53B 108.6
H53A C53 H53B 107.6
C49 C54 C53 108.9(10)
C49 C54 H54A 109.9
C53 C54 H54A 109.9
C49 C54 H54B 109.9
C53 C54 H54B 109.9
H54A C54 H54B 108.3
C60 C55 C56 111.9(9)
C60 C55 N36 108.4(9)
C56 C55 N36 110.2(9)
C60 C55 H55 108.7
C56 C55 H55 108.7
N36 C55 H55 108.7
C55 C56 C57 111.6(12)
C55 C56 H56A 109.3
C57 C56 H56A 109.3
C55 C56 H56B 109.3
C57 C56 H56B 109.3
H56A C56 H56B 108
C58 C57 C56 111.2(12)
C58 C57 H57A 109.4
C56 C57 H57A 109.4
C58 C57 H57B 109.4
C56 C57 H57B 109.4
H57A C57 H57B 108
C57 C58 C59 109.9(12)
C57 C58 H58A 109.7
C59 C58 H58A 109.7
C57 C58 H58B 109.7
C59 C58 H58B 109.7
H58A C58 H58B 108.2
C60 C59 C58 112.6(12)
C60 C59 H59A 109.1
C58 C59 H59A 109.1
C60 C59 H59B 109.1
C58 C59 H59B 109.1
H59A C59 H59B 107.8
C55 C60 C59 110.6(12)
C55 C60 H60A 109.5
C59 C60 H60A 109.5
C55 C60 H60B 109.5
C59 C60 H60B 109.5
H60A C60 H60B 108.1
C62 C61 C7 112.7(8)
C62 C61 H61A 109
C7 C61 H61A 109
C62 C61 H61B 109
C7 C61 H61B 109
H61A C61 H61B 107.8
C61 C62 H62A 109.5
C61 C62 H62B 109.5
H62A C62 H62B 109.5
C61 C62 H62C 109.5
H62A C62 H62C 109.5
H62B C62 H62C 109.5
C64 C63 C14 113.0(7)
C64 C63 H63A 109
C14 C63 H63A 109
C64 C63 H63B 109
C14 C63 H63B 109
H63A C63 H63B 107.8
C63 C64 H64A 109.5
C63 C64 H64B 109.5
H64A C64 H64B 109.5
C63 C64 H64C 109.5
H64A C64 H64C 109.5
H64B C64 H64C 109.5
C66 C65 C21 112.7(7)
C66 C65 H65A 109.1
C21 C65 H65A 109.1
C66 C65 H65B 109.1
C21 C65 H65B 109.1
H65A C65 H65B 107.8
C65 C66 H66A 109.5
C65 C66 H66B 109.5
H66A C66 H66B 109.5
C65 C66 H66C 109.5
H66A C66 H66C 109.5
H66B C66 H66C 109.5
C68 C67 C28 113.8(7)
C68 C67 H67A 108.8
C28 C67 H67A 108.8
C68 C67 H67B 108.8
C28 C67 H67B 108.8
H67A C67 H67B 107.7
C67 C68 H68A 109.5
C67 C68 H68B 109.5
H68A C68 H68B 109.5
C67 C68 H68C 109.5
H68A C68 H68C 109.5
H68B C68 H68C 109.5
O1A S1A O3A 124.2(6)
O1A S1A O2A 104.6(7)
O3A S1A O2A 108.6(8)
O1A S1A C1A 106.9(5)
O3A S1A C1A 109.0(5)
O2A S1A C1A 101.2(8)
F3A C1A F2A 115.1(13)
F3A C1A F1A 96.6(11)
F2A C1A F1A 88.1(12)
F3A C1A S1A 117.9(8)
F2A C1A S1A 119.0(8)
F1A C1A S1A 113.0(10)
O1B S1B O3B 115.9(5)
O1B S1B O2B 114.8(4)
O3B S1B O2B 112.6(4)
O1B S1B Cl' 166.2(5)
O3B S1B Cl' 76.3(5)
O2B S1B Cl' 52.1(5)
O1B S1B C1B 105.4(6)
O3B S1B C1B 103.4(5)
O2B S1B C1B 102.9(5)
Cl' S1B C1B 76.4(7)
Cl' O2B S1B 68.1(5)
S1B O3B Cl' 55.1(4)
C1B F3B Cl' 73.6(7)
F3B C1B F2B 109.3(12)
F3B C1B F1B 100.1(10)
F2B C1B F1B 106.2(10)
F3B C1B S1B 113.9(9)
F2B C1B S1B 114.4(7)
F1B C1B S1B 111.6(10)
F3B C1B Cl' 70.6(8)
F2B C1B Cl' 114.0(9)
F1B C1B Cl' 139.6(8)
S1B C1B Cl' 47.5(4)
O2B Cl' S1B 59.8(5)
O2B Cl' O3B 96.5(7)
S1B Cl' O3B 48.6(4)
O2B Cl' F3B 125.7(8)
S1B Cl' F3B 89.3(6)
O3B Cl' F3B 92.1(6)
O2B Cl' C1B 93.6(7)
S1B Cl' C1B 56.1(5)
O3B Cl' C1B 79.7(6)
O2C S1C O1C 114.0(4)
O2C S1C O3C 115.0(5)
O1C S1C O3C 114.9(5)
O2C S1C C1C 104.5(5)
O1C S1C C1C 103.2(4)
O3C S1C C1C 103.1(6)
F2C C1C F1C 110.4(10)
F2C C1C F3C 106.9(10)
F1C C1C F3C 106.6(9)
F2C C1C S1C 111.1(7)
F1C C1C S1C 110.9(9)
F3C C1C S1C 110.7(8)
Cl3D C1D Cl1D 108.0(8)
Cl3D C1D Cl2D 105.3(8)
Cl1D C1D Cl2D 114.8(8)
Cl3D C1D H1D 109.5
Cl1D C1D H1D 109.5
Cl2D C1D H1D 109.5
Cl2E C1E Cl1E 107.5(6)
Cl2E C1E Cl3E 110.3(8)
Cl1E C1E Cl3E 108.5(7)
Cl2E C1E H1E 110.2
Cl1E C1E H1E 110.2
Cl3E C1E H1E 110.2

loop_
_geom_bond_atom_site_label_1
_geom_bond_atom_site_label_2
_geom_bond_distance
N30 C29 1.474(13)
N30 C37 1.517(12)
N30 H30A 0.92
N30 H30B 0.92
N32 C43 1.508(10)
N32 C31 1.507(10)
N32 H32A 0.92
N32 H32B 0.92
N34 C33 1.466(10)
N34 C49 1.513(10)
N34 H34A 0.92
N34 H34B 0.92
N36 C35 1.501(12)
N36 C55 1.542(12)
N36 H36A 0.92
N36 H36B 0.92
O4 C4 1.399(10)
O4 H4 0.84
O6 C6 1.359(10)
O6 H6 0.84
O11 C11 1.383(9)
O11 H11 0.84
O13 C13 1.392(9)
O13 H13 0.84
O18 C18 1.367(10)
O18 H18 0.84
O20 C20 1.407(9)
O20 H20 0.84
O25 C25 1.350(10)
O25 H25 0.84
O27 C27 1.371(9)
O27 H27 0.84
C1 C2 1.400(11)
C1 C6 1.423(12)
C1 C28 1.532(11)
C2 C3 1.376(11)
C2 H2 0.95
C3 C4 1.386(12)
C3 C7 1.535(11)
C4 C5 1.419(13)
C5 C6 1.378(12)
C5 C29 1.550(15)
C7 C61 1.538(12)
C7 C8 1.535(10)
C7 H7 1
C8 C9 1.389(11)
C8 C13 1.402(11)
C9 C10 1.381(11)
C9 H9 0.95
C10 C11 1.379(11)
C10 C14 1.529(10)
C11 C12 1.426(11)
C12 C13 1.373(11)
C12 C31 1.507(11)
C14 C63 1.524(11)
C14 C15 1.532(11)
C14 H14 1
C15 C16 1.383(11)
C15 C20 1.400(11)
C16 C17 1.395(11)
C16 H16 0.95
C17 C18 1.375(11)
C17 C21 1.543(11)
C18 C19 1.396(11)
C19 C20 1.379(11)
C19 C33 1.531(10)
C21 C65 1.523(11)
C21 C22 1.545(10)
C21 H21 1
C22 C23 1.354(11)
C22 C27 1.410(12)
C23 C24 1.400(11)
C23 H23 0.95
C24 C25 1.402(11)
C24 C28 1.530(11)
C25 C26 1.426(11)
C26 C27 1.399(11)
C26 C35 1.509(11)
C28 C67 1.533(11)
C28 H28 1
C29 H29A 0.99
C29 H29B 0.99
C31 H31A 0.99
C31 H31B 0.99
C33 H33A 0.99
C33 H33B 0.99
C35 H35A 0.99
C35 H35B 0.99
C37 C42 1.502(14)
C37 C38 1.536(14)
C37 H37 1
C38 C39 1.509(14)
C38 H38A 0.99
C38 H38B 0.99
C39 C40 1.490(15)
C39 H39A 0.99
C39 H39B 0.99
C40 C41 1.522(16)
C40 H40A 0.99
C40 H40B 0.99
C41 C42 1.547(15)
C41 H41A 0.99
C41 H41B 0.99
C42 H42A 0.99
C42 H42B 0.99
C43 C44 1.518(12)
C43 C48 1.511(11)
C43 H43 1
C44 C45 1.543(13)
C44 H44A 0.99
C44 H44B 0.99
C45 C46 1.505(13)
C45 H45A 0.99
C45 H45B 0.99
C46 C47 1.520(13)
C46 H46A 0.99
C46 H46B 0.99
C47 C48 1.516(12)
C47 H47A 0.99
C47 H47B 0.99
C48 H48A 0.99
C48 H48B 0.99
C49 C50 1.475(14)
C49 C54 1.519(14)
C49 H49 1
C50 C51 1.612(15)
C50 H50A 0.99
C50 H50B 0.99
C51 C52 1.492(16)
C51 H51A 0.99
C51 H51B 0.99
C52 C53 1.493(19)
C52 H52A 0.99
C52 H52B 0.99
C53 C54 1.543(15)
C53 H53A 0.99
C53 H53B 0.99
C54 H54A 0.99
C54 H54B 0.99
C55 C60 1.485(17)
C55 C56 1.505(18)
C55 H55 1
C56 C57 1.523(16)
C56 H56A 0.99
C56 H56B 0.99
C57 C58 1.51(2)
C57 H57A 0.99
C57 H57B 0.99
C58 C59 1.51(3)
C58 H58A 0.99
C58 H58B 0.99
C59 C60 1.551(18)
C59 H59A 0.99
C59 H59B 0.99
C60 H60A 0.99
C60 H60B 0.99
C61 C62 1.465(14)
C61 H61A 0.99
C61 H61B 0.99
C62 H62A 0.98
C62 H62B 0.98
C62 H62C 0.98
C63 C64 1.508(11)
C63 H63A 0.99
C63 H63B 0.99
C64 H64A 0.98
C64 H64B 0.98
C64 H64C 0.98
C65 C66 1.530(12)
C65 H65A 0.99
C65 H65B 0.99
C66 H66A 0.98
C66 H66B 0.98
C66 H66C 0.98
C67 C68 1.480(12)
C67 H67A 0.99
C67 H67B 0.99
C68 H68A 0.98
C68 H68B 0.98
C68 H68C 0.98
S1A O1A 1.450(9)
S1A O3A 1.449(6)
S1A O2A 1.451(19)
S1A C1A 1.702(12)
F1A C1A 1.33(3)
F2A C1A 1.336(19)
F3A C1A 1.333(17)
S1B O1B 1.440(8)
S1B O3B 1.449(7)
S1B O2B 1.478(7)
S1B Cl' 1.586(11)
S1B C1B 1.787(12)
O2B Cl' 1.350(13)
O3B Cl' 1.879(13)
F1B C1B 1.343(16)
F2B C1B 1.317(12)
F3B C1B 1.276(16)
F3B Cl' 2.057(15)
C1B Cl' 2.092(17)
S1C O2C 1.418(7)
S1C O1C 1.445(7)
S1C O3C 1.440(8)
S1C C1C 1.815(13)
F1C C1C 1.331(13)
F2C C1C 1.309(14)
F3C C1C 1.330(12)
C1D Cl3D 1.710(17)
C1D Cl1D 1.786(9)
C1D Cl2D 1.786(17)
C1D H1D 1
C1E Cl2E 1.736(14)
C1E Cl1E 1.755(12)
C1E Cl3E 1.743(13)
C1E H1E 1

loop_
_geom_torsion_atom_site_label_1
_geom_torsion_atom_site_label_2
_geom_torsion_atom_site_label_3
_geom_torsion_atom_site_label_4
_geom_torsion
C6 C1 C2 C3 0.4(12)
C28 C1 C2 C3 178.9(7)
C1 C2 C3 C4 -3.5(11)
C1 C2 C3 C7 177.4(7)
C2 C3 C4 O4 -177.6(7)
C7 C3 C4 O4 1.5(12)
C2 C3 C4 C5 1.3(12)
C7 C3 C4 C5 -179.6(8)
O4 C4 C5 C6 -177.0(8)
C3 C4 C5 C6 4.0(13)
O4 C4 C5 C29 14.2(12)
C3 C4 C5 C29 -164.8(8)
C4 C5 C6 O6 177.9(8)
C29 C5 C6 O6 -13.6(13)
C4 C5 C6 C1 -7.2(13)
C29 C5 C6 C1 161.4(8)
C2 C1 C6 O6 -179.6(7)
C28 C1 C6 O6 1.9(11)
C2 C1 C6 C5 5.2(12)
C28 C1 C6 C5 -173.4(8)
C2 C3 C7 C61 -37.8(10)
C4 C3 C7 C61 143.1(7)
C2 C3 C7 C8 89.6(9)
C4 C3 C7 C8 -89.4(9)
C61 C7 C8 C9 43.0(10)
C3 C7 C8 C9 -84.4(9)
C61 C7 C8 C13 -138.9(8)
C3 C7 C8 C13 93.7(9)
C13 C8 C9 C10 1.3(12)
C7 C8 C9 C10 179.4(7)
C8 C9 C10 C11 -2.6(12)
C8 C9 C10 C14 177.0(7)
C9 C10 C11 O11 179.7(7)
C14 C10 C11 O11 0.1(12)
C9 C10 C11 C12 5.2(12)
C14 C10 C11 C12 -174.4(7)
C10 C11 C12 C13 -6.6(12)
O11 C11 C12 C13 178.5(7)
C10 C11 C12 C31 171.6(7)
O11 C11 C12 C31 -3.4(10)
C11 C12 C13 O13 -176.9(7)
C31 C12 C13 O13 5.0(12)
C11 C12 C13 C8 5.2(12)
C31 C12 C13 C8 -172.8(7)
C9 C8 C13 C12 -2.7(12)
C7 C8 C13 C12 179.2(7)
C9 C8 C13 O13 179.4(7)
C7 C8 C13 O13 1.3(11)
C11 C10 C14 C63 139.1(8)
C9 C10 C14 C63 -40.5(10)
C11 C10 C14 C15 -91.9(9)
C9 C10 C14 C15 88.5(9)
C63 C14 C15 C16 43.6(9)
C10 C14 C15 C16 -85.8(8)
C63 C14 C15 C20 -139.4(7)
C10 C14 C15 C20 91.2(8)
C20 C15 C16 C17 2.6(11)
C14 C15 C16 C17 179.8(7)
C15 C16 C17 C18 -5.0(11)
C15 C16 C17 C21 175.7(7)
C16 C17 C18 O18 -179.8(7)
C21 C17 C18 O18 -0.6(11)
C16 C17 C18 C19 3.2(11)
C21 C17 C18 C19 -177.5(7)
O18 C18 C19 C20 -176.4(6)
C17 C18 C19 C20 0.7(11)
O18 C18 C19 C33 1.6(10)
C17 C18 C19 C33 178.8(7)
C18 C19 C20 C15 -3.3(11)
C33 C19 C20 C15 178.7(7)
C18 C19 C20 O20 -177.9(6)
C33 C19 C20 O20 4.1(10)
C16 C15 C20 C19 1.7(11)
C14 C15 C20 C19 -175.5(7)
C16 C15 C20 O20 176.2(6)
C14 C15 C20 O20 -1.0(10)
C18 C17 C21 C65 142.2(7)
C16 C17 C21 C65 -38.5(10)
C18 C17 C21 C22 -91.5(8)
C16 C17 C21 C22 87.8(8)
C65 C21 C22 C23 41.0(10)
C17 C21 C22 C23 -86.4(9)
C65 C21 C22 C27 -138.5(8)
C17 C21 C22 C27 94.2(8)
C27 C22 C23 C24 -0.8(12)
C21 C22 C23 C24 179.8(7)
C22 C23 C24 C25 -0.8(12)
C22 C23 C24 C28 177.4(7)
C23 C24 C25 O25 -179.6(7)
C28 C24 C25 O25 2.1(11)
C23 C24 C25 C26 3.4(11)
C28 C24 C25 C26 -174.9(7)
O25 C25 C26 C27 178.3(7)
C24 C25 C26 C27 -4.4(12)
O25 C25 C26 C35 -8.9(11)
C24 C25 C26 C35 168.4(7)
C25 C26 C27 O27 -179.8(7)
C35 C26 C27 O27 7.9(13)
C25 C26 C27 C22 2.7(12)
C35 C26 C27 C22 -169.6(8)
C23 C22 C27 O27 -177.8(7)
C21 C22 C27 O27 1.7(11)
C23 C22 C27 C26 -0.3(12)
C21 C22 C27 C26 179.2(7)
C2 C1 C28 C67 40.3(10)
C6 C1 C28 C67 -141.3(8)
C2 C1 C28 C24 -87.9(9)
C6 C1 C28 C24 90.6(9)
C23 C24 C28 C1 89.6(9)
C25 C24 C28 C1 -92.3(9)
C23 C24 C28 C67 -39.1(10)
C25 C24 C28 C67 139.0(7)
C37 N30 C29 C5 -162.2(8)
C6 C5 C29 N30 134.9(9)
C4 C5 C29 N30 -56.7(12)
C13 C12 C31 N32 -106.7(9)
C11 C12 C31 N32 75.3(9)
C43 N32 C31 C12 -174.0(6)
C49 N34 C33 C19 173.8(7)
C20 C19 C33 N34 -89.2(9)
C18 C19 C33 N34 92.8(9)
C55 N36 C35 C26 178.7(8)
C27 C26 C35 N36 -114.8(9)
C25 C26 C35 N36 72.8(10)
C29 N30 C37 C42 -55.2(11)
C29 N30 C37 C38 -180.0(9)
C42 C37 C38 C39 52.5(11)
N30 C37 C38 C39 178.8(8)
C37 C38 C39 C40 -52.6(12)
C38 C39 C40 C41 55.5(12)
C39 C40 C41 C42 -56.1(12)
C38 C37 C42 C41 -54.7(11)
N30 C37 C42 C41 -175.5(8)
C40 C41 C42 C37 55.9(12)
C31 N32 C43 C44 -165.5(6)
C31 N32 C43 C48 71.4(8)
C48 C43 C44 C45 -58.1(10)
N32 C43 C44 C45 178.8(7)
C43 C44 C45 C46 58.5(10)
C44 C45 C46 C47 -55.3(10)
C45 C46 C47 C48 52.0(10)
C44 C43 C48 C47 55.6(10)
N32 C43 C48 C47 177.4(7)
C46 C47 C48 C43 -52.2(10)
C33 N34 C49 C50 178.2(8)
C33 N34 C49 C54 50.5(10)
C54 C49 C50 C51 -55.5(11)
N34 C49 C50 C51 178.5(7)
C49 C50 C51 C52 58.2(13)
C50 C51 C52 C53 -58.6(14)
C51 C52 C53 C54 57.9(15)
C50 C49 C54 C53 52.2(13)
N34 C49 C54 C53 176.6(9)
C52 C53 C54 C49 -52.4(15)
C35 N36 C55 C60 -172.6(8)
C35 N36 C55 C56 64.6(10)
C60 C55 C56 C57 55.8(12)
N36 C55 C56 C57 176.6(8)
C55 C56 C57 C58 -56.8(15)
C56 C57 C58 C59 55.9(16)
C57 C58 C59 C60 -54.9(15)
C56 C55 C60 C59 -53.5(12)
N36 C55 C60 C59 -175.3(10)
C58 C59 C60 C55 54.0(14)
C8 C7 C61 C62 175.0(8)
C3 C7 C61 C62 -58.6(10)
C10 C14 C63 C64 -169.9(7)
C15 C14 C63 C64 61.8(9)
C17 C21 C65 C66 -57.1(9)
C22 C21 C65 C66 177.6(7)
C1 C28 C67 C68 65.8(9)
C24 C28 C67 C68 -167.4(7)
O1A S1A C1A F3A 177.9(11)
O3A S1A C1A F3A 41.4(13)
O2A S1A C1A F3A -72.9(13)
O1A S1A C1A F2A -34.7(15)
O3A S1A C1A F2A -171.2(12)
O2A S1A C1A F2A 74.4(14)
O1A S1A C1A F1A 66.5(10)
O3A S1A C1A F1A -70.1(10)
O2A S1A C1A F1A 175.6(10)
O1B S1B O2B Cl' 175.0(6)
O3B S1B O2B Cl' -49.6(7)
C1B S1B O2B Cl' 61.1(7)
O1B S1B O3B Cl' 173.1(6)
O2B S1B O3B Cl' 38.2(5)
C1B S1B O3B Cl' -72.1(7)
Cl' F3B C1B F2B -109.4(9)
Cl' F3B C1B F1B 139.2(8)
Cl' F3B C1B S1B 20.0(7)
O1B S1B C1B F3B 168.2(10)
O3B S1B C1B F3B 46.1(11)
O2B S1B C1B F3B -71.2(10)
Cl' S1B C1B F3B -25.9(10)
O1B S1B C1B F2B -65.0(12)
O3B S1B C1B F2B 173.0(10)
O2B S1B C1B F2B 55.6(12)
Cl' S1B C1B F2B 100.9(12)
O1B S1B C1B F1B 55.7(9)
O3B S1B C1B F1B -66.4(10)
O2B S1B C1B F1B 176.3(8)
Cl' S1B C1B F1B -138.4(10)
O1B S1B C1B Cl' -165.9(5)
O3B S1B C1B Cl' 72.1(6)
O2B S1B C1B Cl' -45.3(5)
S1B O2B Cl' O3B 33.1(4)
S1B O2B Cl' F3B -64.2(8)
S1B O2B Cl' C1B -46.9(5)
O1B S1B Cl' O2B -19(2)
O3B S1B Cl' O2B 133.6(6)
C1B S1B Cl' O2B -118.6(6)
O1B S1B Cl' O3B -153(2)
O2B S1B Cl' O3B -133.6(6)
C1B S1B Cl' O3B 107.8(5)
O1B S1B Cl' F3B 114(2)
O3B S1B Cl' F3B -93.4(5)
O2B S1B Cl' F3B 133.0(7)
C1B S1B Cl' F3B 14.3(5)
O1B S1B Cl' C1B 99(2)
O3B S1B Cl' C1B -107.8(5)
O2B S1B Cl' C1B 118.6(6)
S1B O3B Cl' O2B -39.1(5)
S1B O3B Cl' F3B 87.2(5)
S1B O3B Cl' C1B 53.5(5)
C1B F3B Cl' O2B 30.5(12)
C1B F3B Cl' S1B -20.6(8)
C1B F3B Cl' O3B -69.1(8)
F3B C1B Cl' O2B -155.6(9)
F2B C1B Cl' O2B -52.4(11)
F1B C1B Cl' O2B 121.6(17)
S1B C1B Cl' O2B 49.5(5)
F3B C1B Cl' S1B 154.9(9)
F2B C1B Cl' S1B -101.9(10)
F1B C1B Cl' S1B 72.2(17)
F3B C1B Cl' O3B 108.4(8)
F2B C1B Cl' O3B -148.4(10)
F1B C1B Cl' O3B 25.7(17)
S1B C1B Cl' O3B -46.5(4)
F2B C1B Cl' F3B 103.2(14)
F1B C1B Cl' F3B -82.8(16)
S1B C1B Cl' F3B -154.9(9)
O2C S1C C1C F2C 63.0(8)
O1C S1C C1C F2C -56.5(9)
O3C S1C C1C F2C -176.5(8)
O2C S1C C1C F1C -173.7(8)
O1C S1C C1C F1C 66.7(9)
O3C S1C C1C F1C -53.2(9)
O2C S1C C1C F3C -55.7(9)
O1C S1C C1C F3C -175.2(8)
O3C S1C C1C F3C 64.9(9)
